data_7153190
loop_
_publ_author_name
'Mart\'inez-Mu\~noz, Aurora'
'Monge, David'
'Mart\'in-Zamora, Elo\'isa'
'Marqu\'es-L\'opez, Eugenia'
'Alvarez, Eleuterio'
'Fern\'andez, Rosario'
'Lassaletta, Jos\'e M'

_publ_section_title
;
 Asymmetric organocatalytic Strecker-type reactions of aliphatic
 N,N-dialkylhydrazones.
;
_journal_issue 47
_journal_name_full 'Organic &amp; biomolecular chemistry'
_journal_page_first 8247
_journal_page_last 8255
_journal_paper_doi 10.1039/c3ob41437j
_journal_volume 11
_journal_year 2013
_chemical_absolute_configuration ad
_chemical_formula_moiety 'C26 H26 Br N3 O'
_chemical_formula_sum 'C26 H26 Br N3 O'
_chemical_formula_weight 476.41
_chemical_name_systematic
;
  ?
;
_space_group_IT_number 92
_symmetry_cell_setting tetragonal
_symmetry_space_group_name_Hall 'P 4abw 2nw'
_symmetry_space_group_name_H-M 'P 41 21 2'
_atom_sites_solution_hydrogens geom
_atom_sites_solution_primary direct
_atom_sites_solution_secondary difmap
_audit_creation_method SHELXL-97
_cell_angle_alpha 90.00
_cell_angle_beta 90.00
_cell_angle_gamma 90.00
_cell_formula_units_Z 8
_cell_length_a 10.8070(4)
_cell_length_b 10.8070(4)
_cell_length_c 40.306(3)
_cell_measurement_reflns_used 9913
_cell_measurement_temperature 173(2)
_cell_measurement_theta_max 22.70
_cell_measurement_theta_min 2.71
_cell_volume 4707.4(4)
_computing_cell_refinement 'APEX2 Software Suite (Bruker, 2007)'
_computing_data_collection 'APEX2 Software Suite (Bruker, 2007)'
_computing_data_reduction 'APEX2 Software Suite (Bruker, 2007)'
_computing_molecular_graphics 'SHELXTL (Sheldrick, 2008)'
_computing_publication_material 'SHELXTL and publCIF (Westrip, 2010)'
_computing_structure_refinement 'SHELXL97 (Sheldrick, 2008)'
_computing_structure_solution 'SIR2002 (Burla et al., 2003)'
_diffrn_ambient_temperature 173(2)
_diffrn_detector_area_resol_mean 8.26
_diffrn_measured_fraction_theta_full 0.999
_diffrn_measured_fraction_theta_max 0.999
_diffrn_measurement_device_type
;
  Bruker-Nonius X8kappa APEX II CCD area detector
;
_diffrn_measurement_method 'phi and omega scans with narrow frames'
_diffrn_radiation_monochromator graphite
_diffrn_radiation_source 'fine-focus sealed tube'
_diffrn_radiation_type MoK\a
_diffrn_radiation_wavelength 0.71073
_diffrn_reflns_av_R_equivalents 0.0579
_diffrn_reflns_av_sigmaI/netI 0.0372
_diffrn_reflns_limit_h_max 15
_diffrn_reflns_limit_h_min -15
_diffrn_reflns_limit_k_max 15
_diffrn_reflns_limit_k_min -15
_diffrn_reflns_limit_l_max 57
_diffrn_reflns_limit_l_min -57
_diffrn_reflns_number 96964
_diffrn_reflns_theta_full 30.48
_diffrn_reflns_theta_max 30.48
_diffrn_reflns_theta_min 2.42
_diffrn_standards_decay_% 0
_exptl_absorpt_coefficient_mu 1.769
_exptl_absorpt_correction_T_max 0.7673
_exptl_absorpt_correction_T_min 0.6608
_exptl_absorpt_correction_type multi-scan
_exptl_absorpt_process_details
;
program SADABS, Bruker (2001).
;
_exptl_crystal_colour colourless
_exptl_crystal_density_diffrn 1.344
_exptl_crystal_density_method 'not measured'
_exptl_crystal_description prism
_exptl_crystal_F_000 1968
_exptl_crystal_size_max 0.40
_exptl_crystal_size_mid 0.20
_exptl_crystal_size_min 0.15
_refine_diff_density_max 0.322
_refine_diff_density_min -0.143
_refine_diff_density_rms 0.039
_refine_ls_abs_structure_details 'Flack H D (1983), Acta Cryst. A39, 876-881'
_refine_ls_abs_structure_Flack 0.004(5)
_refine_ls_extinction_method none
_refine_ls_goodness_of_fit_ref 1.008
_refine_ls_hydrogen_treatment constr
_refine_ls_matrix_type full
_refine_ls_number_parameters 282
_refine_ls_number_reflns 7175
_refine_ls_number_restraints 0
_refine_ls_restrained_S_all 0.990
_refine_ls_R_factor_all 0.0492
_refine_ls_R_factor_gt 0.0314
_refine_ls_shift/su_max 0.001
_refine_ls_shift/su_mean 0.000
_refine_ls_structure_factor_coef Fsqd
_refine_ls_weighting_details 'calc w=1/[\s^2^(Fo^2^)+(0.0334P)^2^+0.4372P] where P=(Fo^2^+2Fc^2^)/3'
_refine_ls_weighting_scheme calc
_refine_ls_wR_factor_gt 0.0680
_refine_ls_wR_factor_ref 0.0741
_reflns_number_gt 5636
_reflns_number_total 7175
_reflns_threshold_expression >2sigma(I)
_cod_data_source_file c3ob41437j.txt
_cod_data_source_block ea00413a
_cod_depositor_comments
;
The following automatic conversions were performed:

'_symmetry_cell_setting' value 'Tetragonal' changed to 'tetragonal'
according to /home/saulius/struct/CIF-dictionaries/cif_core.dic
dictionary named 'cif_core.dic' version 2.4.2 from 2011-04-26.

Automatic conversion script
Id: cif_fix_values 1891 2012-01-12 08:04:46Z andrius 
;
_cod_original_cell_volume 4707.3(4)
_cod_database_code 7153190

loop_
_symmetry_equiv_pos_as_xyz
'x, y, z'
'-x, -y, z+1/2'
'-y+1/2, x+1/2, z+1/4'
'y+1/2, -x+1/2, z+3/4'
'-x+1/2, y+1/2, -z+1/4'
'x+1/2, -y+1/2, -z+3/4'
'y, x, -z'
'-y, -x, -z+1/2'

loop_
_atom_site_label
_atom_site_type_symbol
_atom_site_fract_x
_atom_site_fract_y
_atom_site_fract_z
_atom_site_U_iso_or_equiv
_atom_site_adp_type
_atom_site_occupancy
_atom_site_symmetry_multiplicity
_atom_site_calc_flag
_atom_site_refinement_flags
O1 O 0.92821(11) 0.59820(11) 0.86910(3) 0.0442(3) Uani 1 1 d U
Br1 Br 0.76429(2) 1.072787(17) 0.968029(5) 0.05775(7) Uani 1 1 d U
N1 N 0.73739(11) 0.51986(11) 0.87681(3) 0.0297(3) Uani 1 1 d U
N2 N 0.63528(11) 0.51253(12) 0.89888(3) 0.0279(3) Uani 1 1 d U
N3 N 0.97046(16) 0.30159(14) 0.87413(4) 0.0485(4) Uani 1 1 d U
C1 C 0.82747(14) 0.60678(14) 0.88281(4) 0.0314(3) Uani 1 1 d U
C2 C 0.79965(13) 0.71327(14) 0.90513(4) 0.0304(3) Uani 1 1 d U
C3 C 0.69965(14) 0.79177(14) 0.90044(4) 0.0319(3) Uani 1 1 d U
H3 H 0.6389 0.7721 0.8842 0.038 Uiso 1 1 calc R
C4 C 0.68738(16) 0.89855(15) 0.91912(4) 0.0362(3) Uani 1 1 d U
H4 H 0.6202 0.9536 0.9155 0.043 Uiso 1 1 calc R
C5 C 0.77531(15) 0.92343(15) 0.94331(4) 0.0366(3) Uani 1 1 d U
C6 C 0.87371(17) 0.84469(17) 0.94926(4) 0.0424(4) Uani 1 1 d U
H6 H 0.9312 0.8618 0.9665 0.051 Uiso 1 1 calc R
C7 C 0.88677(15) 0.74037(16) 0.92958(4) 0.0388(4) Uani 1 1 d U
H7 H 0.9556 0.6869 0.9328 0.047 Uiso 1 1 calc R
C8 C 0.76829(15) 0.41570(14) 0.85476(4) 0.0341(3) Uani 1 1 d U
H8 H 0.6993 0.3544 0.8566 0.041 Uiso 1 1 calc R
C9 C 0.88317(17) 0.35220(15) 0.86603(4) 0.0373(4) Uani 1 1 d U
C10 C 0.78121(17) 0.44925(16) 0.81733(4) 0.0414(4) Uani 1 1 d U
H10 H 0.8538 0.5058 0.8148 0.050 Uiso 1 1 calc R
C11 C 0.6674(2) 0.5160(3) 0.80492(5) 0.0604(6) Uani 1 1 d U
H11A H 0.6784 0.5377 0.7815 0.091 Uiso 1 1 calc R
H11B H 0.6548 0.5916 0.8179 0.091 Uiso 1 1 calc R
H11C H 0.5950 0.4621 0.8073 0.091 Uiso 1 1 calc R
C12 C 0.8072(3) 0.3313(2) 0.79766(5) 0.0654(6) Uani 1 1 d U
H12A H 0.7403 0.2718 0.8014 0.098 Uiso 1 1 calc R
H12B H 0.8858 0.2954 0.8050 0.098 Uiso 1 1 calc R
H12C H 0.8123 0.3512 0.7740 0.098 Uiso 1 1 calc R
C13 C 0.64692(14) 0.40757(14) 0.92239(4) 0.0297(3) Uani 1 1 d U
H13A H 0.6715 0.3322 0.9101 0.036 Uiso 1 1 calc R
H13B H 0.5657 0.3916 0.9329 0.036 Uiso 1 1 calc R
C14 C 0.74152(13) 0.43439(13) 0.94888(3) 0.0285(3) Uani 1 1 d U
C15 C 0.71749(15) 0.52413(15) 0.97269(4) 0.0367(3) Uani 1 1 d U
H15 H 0.6414 0.5681 0.9721 0.044 Uiso 1 1 calc R
C16 C 0.80273(17) 0.55036(16) 0.99723(4) 0.0409(4) Uani 1 1 d U
H16 H 0.7856 0.6129 1.0131 0.049 Uiso 1 1 calc R
C17 C 0.91303(16) 0.48555(17) 0.99867(4) 0.0418(4) Uani 1 1 d U
H17 H 0.9715 0.5028 1.0156 0.050 Uiso 1 1 calc R
C18 C 0.93733(15) 0.39617(17) 0.97540(4) 0.0410(4) Uani 1 1 d U
H18 H 1.0130 0.3516 0.9763 0.049 Uiso 1 1 calc R
C19 C 0.85234(15) 0.37017(15) 0.95052(4) 0.0339(3) Uani 1 1 d U
H19 H 0.8703 0.3081 0.9345 0.041 Uiso 1 1 calc R
C20 C 0.51580(13) 0.51837(16) 0.88120(4) 0.0337(3) Uani 1 1 d U
H20A H 0.5021 0.4398 0.8691 0.040 Uiso 1 1 calc R
H20B H 0.5185 0.5861 0.8647 0.040 Uiso 1 1 calc R
C21 C 0.40958(13) 0.54024(14) 0.90486(4) 0.0326(3) Uani 1 1 d U
C22 C 0.30014(14) 0.47318(16) 0.90154(4) 0.0370(3) Uani 1 1 d U
H22 H 0.2939 0.4114 0.8849 0.044 Uiso 1 1 calc R
C23 C 0.20018(15) 0.49568(18) 0.92232(5) 0.0449(4) Uani 1 1 d U
H23 H 0.1256 0.4503 0.9195 0.054 Uiso 1 1 calc R
C24 C 0.20868(16) 0.58336(19) 0.94692(5) 0.0469(4) Uani 1 1 d U
H24 H 0.1411 0.5970 0.9615 0.056 Uiso 1 1 calc R
C25 C 0.31678(17) 0.65188(18) 0.95030(5) 0.0474(4) Uani 1 1 d U
H25 H 0.3226 0.7134 0.9671 0.057 Uiso 1 1 calc R
C26 C 0.41592(16) 0.63082(16) 0.92936(4) 0.0403(4) Uani 1 1 d U
H26 H 0.4891 0.6787 0.9317 0.048 Uiso 1 1 calc R

loop_
_atom_site_aniso_label
_atom_site_aniso_U_11
_atom_site_aniso_U_22
_atom_site_aniso_U_33
_atom_site_aniso_U_23
_atom_site_aniso_U_13
_atom_site_aniso_U_12
O1 0.0285(5) 0.0428(7) 0.0614(7) 0.0010(6) 0.0123(6) -0.0052(5)
Br1 0.07146(15) 0.03907(10) 0.06271(12) -0.01025(9) 0.00259(10) -0.01537(9)
N1 0.0256(6) 0.0301(6) 0.0334(6) 0.0041(5) 0.0039(5) -0.0025(5)
N2 0.0219(5) 0.0301(6) 0.0319(6) 0.0075(5) 0.0001(5) -0.0024(5)
N3 0.0502(9) 0.0450(8) 0.0504(9) -0.0071(7) 0.0006(7) 0.0140(7)
C1 0.0261(7) 0.0313(7) 0.0370(8) 0.0082(6) 0.0016(6) -0.0010(6)
C2 0.0256(7) 0.0294(7) 0.0364(8) 0.0080(6) 0.0032(6) -0.0064(5)
C3 0.0275(7) 0.0319(7) 0.0363(8) 0.0055(6) -0.0038(6) -0.0035(6)
C4 0.0340(8) 0.0317(8) 0.0429(9) 0.0082(7) 0.0005(7) -0.0024(6)
C5 0.0407(8) 0.0306(7) 0.0384(8) 0.0019(6) 0.0049(7) -0.0116(7)
C6 0.0377(9) 0.0471(10) 0.0424(9) 0.0055(8) -0.0070(7) -0.0136(7)
C7 0.0286(7) 0.0404(9) 0.0475(9) 0.0085(7) -0.0047(7) -0.0039(7)
C8 0.0333(8) 0.0352(7) 0.0338(7) 0.0036(6) 0.0018(6) -0.0010(6)
C9 0.0438(9) 0.0338(8) 0.0345(8) -0.0023(7) 0.0068(7) 0.0023(7)
C10 0.0453(9) 0.0455(9) 0.0334(8) 0.0065(7) 0.0057(7) 0.0010(7)
C11 0.0575(13) 0.0837(16) 0.0400(10) 0.0167(10) 0.0003(9) 0.0081(11)
C12 0.107(2) 0.0546(12) 0.0339(9) 0.0006(9) 0.0087(11) 0.0048(13)
C13 0.0288(7) 0.0271(7) 0.0332(8) 0.0056(6) 0.0003(6) -0.0049(6)
C14 0.0295(7) 0.0263(6) 0.0298(7) 0.0083(5) -0.0001(6) -0.0063(6)
C15 0.0351(8) 0.0366(8) 0.0385(9) 0.0009(7) -0.0014(7) 0.0036(7)
C16 0.0471(9) 0.0390(9) 0.0366(9) -0.0022(7) -0.0040(7) -0.0037(7)
C17 0.0377(9) 0.0506(10) 0.0371(9) 0.0096(8) -0.0100(7) -0.0110(8)
C18 0.0295(8) 0.0513(10) 0.0422(9) 0.0121(8) -0.0052(7) 0.0040(7)
C19 0.0353(8) 0.0342(8) 0.0322(8) 0.0057(6) 0.0014(6) 0.0017(6)
C20 0.0248(7) 0.0401(8) 0.0363(8) 0.0073(7) -0.0045(6) -0.0050(6)
C21 0.0240(7) 0.0361(8) 0.0378(8) 0.0128(6) -0.0034(6) -0.0015(6)
C22 0.0271(7) 0.0385(8) 0.0455(9) 0.0084(7) -0.0054(7) -0.0033(6)
C23 0.0233(8) 0.0508(10) 0.0604(11) 0.0124(9) -0.0023(7) -0.0042(7)
C24 0.0272(8) 0.0579(11) 0.0556(11) 0.0079(9) 0.0049(7) 0.0054(8)
C25 0.0352(9) 0.0498(11) 0.0571(11) -0.0034(9) 0.0013(8) 0.0048(8)
C26 0.0277(8) 0.0418(9) 0.0515(10) 0.0026(7) -0.0029(7) -0.0034(7)

loop_
_atom_type_symbol
_atom_type_description
_atom_type_scat_dispersion_real
_atom_type_scat_dispersion_imag
_atom_type_scat_source
C C 0.0033 0.0016 'International Tables Vol C Tables 4.2.6.8 and 6.1.1.4'
H H 0.0000 0.0000 'International Tables Vol C Tables 4.2.6.8 and 6.1.1.4'
N N 0.0061 0.0033 'International Tables Vol C Tables 4.2.6.8 and 6.1.1.4'
O O 0.0106 0.0060 'International Tables Vol C Tables 4.2.6.8 and 6.1.1.4'
Br Br -0.2901 2.4595 'International Tables Vol C Tables 4.2.6.8 and 6.1.1.4'

loop_
_geom_angle_atom_site_label_1
_geom_angle_atom_site_label_2
_geom_angle_atom_site_label_3
_geom_angle
C1 N1 N2 118.58(12)
C1 N1 C8 117.91(12)
N2 N1 C8 120.79(11)
N1 N2 C20 112.03(11)
N1 N2 C13 112.15(11)
C20 N2 C13 114.54(12)
O1 C1 N1 119.91(15)
O1 C1 C2 120.66(14)
N1 C1 C2 119.39(13)
C3 C2 C7 119.62(15)
C3 C2 C1 123.14(14)
C7 C2 C1 116.89(14)
C4 C3 C2 120.68(15)
C4 C3 H3 119.7
C2 C3 H3 119.7
C3 C4 C5 118.56(16)
C3 C4 H4 120.7
C5 C4 H4 120.7
C6 C5 C4 121.95(16)
C6 C5 Br1 118.68(13)
C4 C5 Br1 119.33(13)
C5 C6 C7 118.67(16)
C5 C6 H6 120.7
C7 C6 H6 120.7
C6 C7 C2 120.45(16)
C6 C7 H7 119.8
C2 C7 H7 119.8
N1 C8 C9 110.93(13)
N1 C8 C10 115.27(13)
C9 C8 C10 109.14(13)
N1 C8 H8 107.0
C9 C8 H8 107.0
C10 C8 H8 107.0
N3 C9 C8 178.4(2)
C11 C10 C12 112.11(18)
C11 C10 C8 111.02(14)
C12 C10 C8 108.97(14)
C11 C10 H10 108.2
C12 C10 H10 108.2
C8 C10 H10 108.2
C10 C11 H11A 109.5
C10 C11 H11B 109.5
H11A C11 H11B 109.5
C10 C11 H11C 109.5
H11A C11 H11C 109.5
H11B C11 H11C 109.5
C10 C12 H12A 109.5
C10 C12 H12B 109.5
H12A C12 H12B 109.5
C10 C12 H12C 109.5
H12A C12 H12C 109.5
H12B C12 H12C 109.5
N2 C13 C14 111.30(11)
N2 C13 H13A 109.4
C14 C13 H13A 109.4
N2 C13 H13B 109.4
C14 C13 H13B 109.4
H13A C13 H13B 108.0
C19 C14 C15 118.57(14)
C19 C14 C13 121.60(14)
C15 C14 C13 119.82(13)
C16 C15 C14 120.90(15)
C16 C15 H15 119.5
C14 C15 H15 119.5
C15 C16 C17 120.04(16)
C15 C16 H16 120.0
C17 C16 H16 120.0
C18 C17 C16 119.51(16)
C18 C17 H17 120.2
C16 C17 H17 120.2
C17 C18 C19 120.64(15)
C17 C18 H18 119.7
C19 C18 H18 119.7
C14 C19 C18 120.32(15)
C14 C19 H19 119.8
C18 C19 H19 119.8
N2 C20 C21 111.50(12)
N2 C20 H20A 109.3
C21 C20 H20A 109.3
N2 C20 H20B 109.3
C21 C20 H20B 109.3
H20A C20 H20B 108.0
C26 C21 C22 118.40(15)
C26 C21 C20 121.35(14)
C22 C21 C20 120.19(15)
C23 C22 C21 120.75(17)
C23 C22 H22 119.6
C21 C22 H22 119.6
C24 C23 C22 120.26(16)
C24 C23 H23 119.9
C22 C23 H23 119.9
C23 C24 C25 119.62(17)
C23 C24 H24 120.2
C25 C24 H24 120.2
C26 C25 C24 120.24(19)
C26 C25 H25 119.9
C24 C25 H25 119.9
C25 C26 C21 120.71(16)
C25 C26 H26 119.6
C21 C26 H26 119.6

loop_
_geom_bond_atom_site_label_1
_geom_bond_atom_site_label_2
_geom_bond_distance
O1 C1 1.2245(18)
Br1 C5 1.9005(16)
N1 C1 1.3743(19)
N1 N2 1.4196(16)
N1 C8 1.473(2)
N2 C20 1.4762(18)
N2 C13 1.4835(18)
N3 C9 1.138(2)
C1 C2 1.491(2)
C2 C3 1.387(2)
C2 C7 1.394(2)
C3 C4 1.384(2)
C3 H3 0.9500
C4 C5 1.388(2)
C4 H4 0.9500
C5 C6 1.383(3)
C6 C7 1.386(3)
C6 H6 0.9500
C7 H7 0.9500
C8 C9 1.489(2)
C8 C10 1.558(2)
C8 H8 1.0000
C10 C11 1.512(3)
C10 C12 1.527(3)
C10 H10 1.0000
C11 H11A 0.9800
C11 H11B 0.9800
C11 H11C 0.9800
C12 H12A 0.9800
C12 H12B 0.9800
C12 H12C 0.9800
C13 C14 1.506(2)
C13 H13A 0.9900
C13 H13B 0.9900
C14 C19 1.386(2)
C14 C15 1.389(2)
C15 C16 1.381(2)
C15 H15 0.9500
C16 C17 1.384(3)
C16 H16 0.9500
C17 C18 1.372(3)
C17 H17 0.9500
C18 C19 1.389(2)
C18 H18 0.9500
C19 H19 0.9500
C20 C21 1.511(2)
C20 H20A 0.9900
C20 H20B 0.9900
C21 C26 1.392(2)
C21 C22 1.394(2)
C22 C23 1.388(2)
C22 H22 0.9500
C23 C24 1.375(3)
C23 H23 0.9500
C24 C25 1.390(3)
C24 H24 0.9500
C25 C26 1.383(3)
C25 H25 0.9500
C26 H26 0.9500

loop_
_geom_torsion_atom_site_label_1
_geom_torsion_atom_site_label_2
_geom_torsion_atom_site_label_3
_geom_torsion_atom_site_label_4
_geom_torsion
C1 N1 N2 C20 127.54(14)
C8 N1 N2 C20 -71.53(16)
C1 N1 N2 C13 -102.05(15)
C8 N1 N2 C13 58.89(16)
N2 N1 C1 O1 163.87(13)
C8 N1 C1 O1 2.4(2)
N2 N1 C1 C2 -18.3(2)
C8 N1 C1 C2 -179.74(13)
O1 C1 C2 C3 123.61(17)
N1 C1 C2 C3 -54.2(2)
O1 C1 C2 C7 -49.7(2)
N1 C1 C2 C7 132.45(15)
C7 C2 C3 C4 1.9(2)
C1 C2 C3 C4 -171.26(14)
C2 C3 C4 C5 -1.9(2)
C3 C4 C5 C6 -0.3(2)
C3 C4 C5 Br1 177.42(11)
C4 C5 C6 C7 2.4(3)
Br1 C5 C6 C7 -175.32(13)
C5 C6 C7 C2 -2.4(3)
C3 C2 C7 C6 0.3(2)
C1 C2 C7 C6 173.86(15)
C1 N1 C8 C9 53.03(17)
N2 N1 C8 C9 -108.03(15)
C1 N1 C8 C10 -71.62(18)
N2 N1 C8 C10 127.32(14)
N1 C8 C10 C11 -53.4(2)
C9 C8 C10 C11 -179.02(17)
N1 C8 C10 C12 -177.39(17)
C9 C8 C10 C12 57.0(2)
N1 N2 C13 C14 74.47(15)
C20 N2 C13 C14 -156.42(13)
N2 C13 C14 C19 -111.93(15)
N2 C13 C14 C15 69.06(17)
C19 C14 C15 C16 0.9(2)
C13 C14 C15 C16 179.98(15)
C14 C15 C16 C17 -1.0(3)
C15 C16 C17 C18 0.6(3)
C16 C17 C18 C19 -0.1(3)
C15 C14 C19 C18 -0.4(2)
C13 C14 C19 C18 -179.43(14)
C17 C18 C19 C14 0.0(2)
N1 N2 C20 C21 -166.85(12)
C13 N2 C20 C21 63.97(17)
N2 C20 C21 C26 46.6(2)
N2 C20 C21 C22 -136.38(15)
C26 C21 C22 C23 -0.4(2)
C20 C21 C22 C23 -177.54(15)
C21 C22 C23 C24 -1.1(3)
C22 C23 C24 C25 1.8(3)
C23 C24 C25 C26 -0.9(3)
C24 C25 C26 C21 -0.6(3)
C22 C21 C26 C25 1.3(2)
C20 C21 C26 C25 178.37(16)
